data_1557459
loop_
_publ_author_name
'Tezuka, Noriyuki'
'Hirano, Keiichi'
'Peel, Andrew J.'
'Wheatley, Andrew E. H.'
'Miyamoto, Kazunori'
'Uchiyama, Masanobu'

_publ_section_title
;
 Lipshutz-type bis(amido)argentates for directed ortho argentation
;
_journal_issue 7
_journal_name_full 'Chemical Science'
_journal_page_first 1855
_journal_page_last 1861
_journal_paper_doi 10.1039/C9SC06060J
_journal_volume 11
_journal_year 2020
_chemical_formula_moiety 'C44 H72 Ag2 Li2 N4 O2, 2(C6 H6)'
_chemical_formula_sum 'C56 H84 Ag2 Li2 N4 O2'
_chemical_formula_weight 1076.90
_chemical_properties_physical Air-sensitive,Moisture-sensitive
_space_group_crystal_system monoclinic
_space_group_IT_number 14
_space_group_name_Hall '-P 2ybc'
_space_group_name_H-M_alt 'P 1 21/c 1'
_atom_sites_solution_hydrogens geom
_atom_sites_solution_primary dual
_audit_creation_date 2019-10-18
_audit_creation_method
;
Olex2 1.2-ac3
(compiled 2017.08.10 svn.r3458 for OlexSys, GUI svn.r5381)
;
_audit_update_record
;
2019-10-18 deposited with the CCDC.	2020-01-03 downloaded from the CCDC.
;
_cell_angle_alpha 90
_cell_angle_beta 103.316(2)
_cell_angle_gamma 90
_cell_formula_units_Z 4
_cell_length_a 13.3743(2)
_cell_length_b 18.2477(2)
_cell_length_c 22.9463(3)
_cell_measurement_reflns_used 16970
_cell_measurement_temperature 93
_cell_measurement_theta_max 75.9880
_cell_measurement_theta_min 3.3680
_cell_volume 5449.49(13)
_computing_cell_refinement 'CrysAlisPro 1.171.39.46e (Rigaku OD, 2018)'
_computing_data_collection 'CrysAlisPro 1.171.39.46e (Rigaku OD, 2018)'
_computing_data_reduction 'CrysAlisPro 1.171.39.46e (Rigaku OD, 2018)'
_computing_molecular_graphics 'Olex2 (Dolomanov et al., 2009)'
_computing_publication_material 'Olex2 (Dolomanov et al., 2009)'
_computing_structure_refinement 'ShelXL (Sheldrick, 2015)'
_computing_structure_solution 'ShelXT (Sheldrick, 2015)'
_diffrn_ambient_temperature 93
_diffrn_detector 'Rigaku HyPix-6000 area detector'
_diffrn_detector_area_resol_mean 10.0
_diffrn_detector_type 'HPC area detector'
_diffrn_measured_fraction_theta_full 0.995
_diffrn_measured_fraction_theta_max 0.995
_diffrn_measurement_details
;
List of Runs (angles in degrees, time in seconds):

  # Type    Start    End  Width  t~exp~   \w     \q     \k     \f   Frames
#--------------------------------------------------------------------------
  1  \w    -63.00 -38.00   0.50    0.80    --  -39.82   4.00 -81.00   50
  2  \w    -64.00  -3.00   0.50    2.72    --  -84.50  30.00   0.00  122
  3  \w    -64.00 -39.00   0.50    0.80    --  -39.82  -4.00 101.00   50
  4  \w    -13.00  13.00   0.50    0.80    --   39.82  -4.00 101.00   52
  5  \w     79.00 104.00   0.50    2.72    --  113.69  -4.00 101.00   50
  6  \w     50.00  79.00   0.50    2.72    --  113.69 -45.00  30.00   58
  7  \w     59.00 108.00   0.50    2.72    --  113.69 -94.00  30.00   98
  8  \w     88.00 117.00   0.50    2.72    --  113.69-125.00   0.00   58
  9  \w     76.00 117.00   0.50    2.72    --  113.69-125.00  60.00   82
 10  \w     37.00 126.00   0.50    0.80    --   39.82-178.00 150.00  178
 11  \w     34.00 102.00   0.50    2.72    --  113.69 -94.00 120.00  136
 12  \w     36.00  71.00   0.50    2.72    --  113.69-125.00   0.00   70
 13  \w     37.00  63.00   0.50    2.72    --  113.69-125.00  60.00   52
 14  \w     42.00  94.00   0.50    2.72    --  113.69 -94.00  90.00  104
 15  \w     39.00  77.00   0.50    2.72    --  113.69 -45.00 120.00   76
 16  \w     31.00  68.00   0.50    2.72    --  113.69 -30.00  90.00   74
 17  \w     32.00  69.00   0.50    2.72    --  113.69 -30.00   0.00   74
 18  \w     45.00  79.00   0.50    2.72    --  113.69 -45.00 -60.00   68
 19  \w     36.00  70.00   0.50    2.72    --  113.69 -45.00 -30.00   68
 20  \w     34.00 178.00   0.50    2.72    --  113.69   4.00 -81.00  288
 21  \w     92.00 125.00   0.50    0.80    --   39.82   4.00 -81.00   66
 22  \w     36.00  79.00   0.50    2.72    --  113.69 -45.00   0.00   86
 23  \w      3.00  90.00   0.50    0.80    --   39.82   4.00 -81.00  174
 24  \w     40.00 120.00   0.50    0.80    --   39.82 178.00 -60.00  160
 25  \w    -98.00 -72.00   0.50    0.80    --  -39.82   4.00 -81.00   52
 26  \w   -108.00 -83.00   0.50    2.72    --  -84.50   4.00 -81.00   50
 27  \w   -170.00  -1.00   0.50    2.72    --  -84.50  -4.00 101.00  338
 28  \w   -113.00 -33.00   0.50    2.72    --  -84.50  61.00  90.00  160
;
_diffrn_measurement_device 'four-circle diffractometer'
_diffrn_measurement_device_type 'Rigaku XtaLAB Synergy-S'
_diffrn_measurement_method '\w scans'
_diffrn_orient_matrix_type 'CrysAlisPro convention (1999,Acta A55,543-557)'
_diffrn_orient_matrix_UB_11 0.0902358000
_diffrn_orient_matrix_UB_12 0.0071937000
_diffrn_orient_matrix_UB_13 -0.0308937000
_diffrn_orient_matrix_UB_21 -0.0761175000
_diffrn_orient_matrix_UB_22 -0.0004117000
_diffrn_orient_matrix_UB_23 -0.0616588000
_diffrn_orient_matrix_UB_31 -0.0080715000
_diffrn_orient_matrix_UB_32 0.0841469000
_diffrn_orient_matrix_UB_33 0.0023577000
_diffrn_radiation_monochromator 'multi-layer mirror optics'
_diffrn_radiation_probe x-ray
_diffrn_radiation_type CuK\a
_diffrn_radiation_wavelength 1.54184
_diffrn_reflns_av_R_equivalents 0.0334
_diffrn_reflns_av_unetI/netI 0.0246
_diffrn_reflns_Laue_measured_fraction_full 0.995
_diffrn_reflns_Laue_measured_fraction_max 0.995
_diffrn_reflns_limit_h_max 16
_diffrn_reflns_limit_h_min -16
_diffrn_reflns_limit_k_max 21
_diffrn_reflns_limit_k_min -7
_diffrn_reflns_limit_l_max 27
_diffrn_reflns_limit_l_min -27
_diffrn_reflns_number 37918
_diffrn_reflns_point_group_measured_fraction_full 0.995
_diffrn_reflns_point_group_measured_fraction_max 0.995
_diffrn_reflns_theta_full 67.684
_diffrn_reflns_theta_max 68.247
_diffrn_reflns_theta_min 3.128
_diffrn_source 'microfocus sealed X-ray tube'
_diffrn_source_type PhotonJet-S
_exptl_absorpt_coefficient_mu 6.078
_exptl_absorpt_correction_T_max 1.000
_exptl_absorpt_correction_T_min 0.325
_exptl_absorpt_correction_type gaussian
_exptl_absorpt_process_details
;
CrysAlisPro 1.171.39.46e (Rigaku Oxford Diffraction, 2018)
Numerical absorption correction based on gaussian integration over
			a multifaceted crystal model
Empirical absorption correction using spherical harmonics,
 implemented in SCALE3 ABSPACK scaling algorithm.
;
_exptl_crystal_colour 'clear brownish colourless'
_exptl_crystal_colour_lustre clear
_exptl_crystal_colour_modifier brownish
_exptl_crystal_colour_primary colourless
_exptl_crystal_density_diffrn 1.313
_exptl_crystal_description prism
_exptl_crystal_F_000 2264
_exptl_crystal_preparation '4C in benzene'
_exptl_crystal_size_max 0.296
_exptl_crystal_size_mid 0.258
_exptl_crystal_size_min 0.186
_refine_diff_density_max 0.921
_refine_diff_density_min -0.707
_refine_diff_density_rms 0.079
_refine_ls_extinction_method none
_refine_ls_goodness_of_fit_ref 1.131
_refine_ls_hydrogen_treatment constr
_refine_ls_matrix_type full
_refine_ls_number_parameters 611
_refine_ls_number_reflns 9918
_refine_ls_number_restraints 0
_refine_ls_restrained_S_all 1.131
_refine_ls_R_factor_all 0.0397
_refine_ls_R_factor_gt 0.0362
_refine_ls_shift/su_max 0.002
_refine_ls_shift/su_mean 0.000
_refine_ls_structure_factor_coef Fsqd
_refine_ls_weighting_details 'w=1/[\s^2^(Fo^2^)+(0.0423P)^2^+6.6478P] where P=(Fo^2^+2Fc^2^)/3'
_refine_ls_weighting_scheme calc
_refine_ls_wR_factor_gt 0.0944
_refine_ls_wR_factor_ref 0.0963
_reflns_Friedel_coverage 0.000
_reflns_number_gt 9060
_reflns_number_total 9918
_reflns_threshold_expression 'I > 2\s(I)'
_cod_data_source_file c9sc06060j2.cif
_cod_data_source_block exp_334
_cod_depositor_comments 'Adding full bibliography for 1557456--1557459.cif.'
_cod_database_code 1557459
_shelx_shelxl_version_number 2018/1
_chemical_oxdiff_formula 'C23 H36 Ag N3 O1 Li2 '
_shelx_space_group_comment
;
The symmetry employed for this shelxl refinement is uniquely defined
by the following loop, which should always be used as a source of
symmetry information in preference to the above space-group names.
They are only intended as comments.
;
_reflns_odcompleteness_completeness 99.66
_reflns_odcompleteness_iscentric 1
_reflns_odcompleteness_theta 68.13
_olex2_refinement_description
;
1. Fixed Uiso
 At 1.2 times of:
  All C(H) groups, All C(H,H) groups
 At 1.5 times of:
  All C(H,H,H) groups
2.a Ternary CH refined with riding coordinates:
 C00D(H00D), C00O(H00O), C00P(H00P), C00X(H00Y)
2.b Secondary CH2 refined with riding coordinates:
 C00N(H00K,H00L), C00Y(H00Z,H), C010(H01A,H01B), C011(H01C,H01D), C015(H01K,
 H01L), C019(H01M,H01N)
2.c Aromatic/amide H refined with riding coordinates:
 C00B(H00B), C00E(H00E), C00H(H00H), C00J(H3AA), C00M(H00M), C00Q(H00Q),
 C00T(H00T), C00U(H00U), C012(H012), C018(H018), C01B(H4AA), C01E(H5AA),
 C01F(H8AA), C01H(H6AA), C01J(H9AA), C01K(H0BA), C01L(H1BA), C01M(H7AA),
 C01Q(H2BA), C01R(H3BA)
2.d Idealised Me refined as rotating group:
 C00G(H00A,H00C,H00F), C00L(H00G,H00I,H00J), C00S(H00N,H00R,H00S), C00W(H00V,
 H00W,H00X), C00Z(H00,HA,HB), C013(H01E,H01F,H01G), C014(H01H,H01I,H01J),
 C01A(H01O,H01P,H01Q), C01C(H01R,H01S,H01T), C01D(H01U,H01V,H01W), C01G(H01X,
 H01Y,HC), C01I(H01Z,HD,HE), C01N(H01,HF,HG), C01O(H0AA,HH,HI), C01P(H1AA,HJ,
 HK), C01S(H2AA,HL,HM)
;
_olex2_submission_special_instructions 'No special instructions were received'
_oxdiff_exptl_absorpt_empirical_details
;
Empirical correction (ABSPACK) includes:
- Absorption correction using spherical harmonics
- Frame scaling
;
_oxdiff_exptl_absorpt_empirical_full_max 2.451
_oxdiff_exptl_absorpt_empirical_full_min 0.505

loop_
_space_group_symop_operation_xyz
'x, y, z'
'-x, y+1/2, -z+1/2'
'-x, -y, -z'
'x, -y-1/2, z-1/2'

loop_
_atom_site_label
_atom_site_type_symbol
_atom_site_fract_x
_atom_site_fract_y
_atom_site_fract_z
_atom_site_U_iso_or_equiv
_atom_site_adp_type
_atom_site_occupancy
_atom_site_site_symmetry_order
_atom_site_calc_flag
_atom_site_refinement_flags_posn
_atom_site_refinement_flags_adp
_atom_site_refinement_flags_occupancy
_atom_site_disorder_assembly
_atom_site_disorder_group
Ag01 Ag 0.55930(2) 0.75013(2) 0.49790(2) 0.01737(7) Uani 1 1 d . . . . .
Ag02 Ag 0.29464(2) 0.74853(2) 0.50486(2) 0.01635(7) Uani 1 1 d . . . . .
O003 O 0.47804(13) 0.84330(9) 0.36418(8) 0.0196(4) Uani 1 1 d . . . . .
O004 O 0.59989(14) 0.66009(10) 0.63650(8) 0.0229(4) Uani 1 1 d . . . . .
N005 N 0.25469(15) 0.79667(11) 0.41816(9) 0.0157(4) Uani 1 1 d . . . . .
N006 N 0.33434(16) 0.70094(11) 0.59186(9) 0.0159(4) Uani 1 1 d . . . . .
N007 N 0.76657(16) 0.66939(11) 0.63122(9) 0.0176(4) Uani 1 1 d . . . . .
N008 N 0.64603(16) 0.84013(11) 0.36088(9) 0.0162(4) Uani 1 1 d . . . . .
C009 C 0.60134(19) 0.80962(14) 0.57859(11) 0.0184(5) Uani 1 1 d . . . . .
C00A C 0.54848(19) 0.72533(13) 0.36323(11) 0.0162(5) Uani 1 1 d . . . . .
C00B C 0.54531(19) 0.68614(14) 0.31078(11) 0.0199(5) Uani 1 1 d . . . . .
H00B H 0.559079 0.709965 0.276658 0.024 Uiso 1 1 calc R . . . .
C00C C 0.67624(19) 0.69880(13) 0.63440(10) 0.0173(5) Uani 1 1 d . . . . .
C00D C 0.74340(19) 0.79874(14) 0.36857(11) 0.0188(5) Uani 1 1 d . . . . .
H00D H 0.726115 0.745431 0.368683 0.023 Uiso 1 1 calc R . . . .
C00E C 0.5083(2) 0.61777(14) 0.41150(12) 0.0209(5) Uani 1 1 d . . . . .
H00E H 0.496182 0.593177 0.445715 0.025 Uiso 1 1 calc R . . . .
C00F C 0.55723(19) 0.80758(13) 0.36269(10) 0.0165(5) Uani 1 1 d . . . . .
C00G C 0.3722(2) 0.58497(14) 0.54995(12) 0.0233(5) Uani 1 1 d . . . . .
H00A H 0.351314 0.605526 0.509514 0.035 Uiso 1 1 calc GR . . . .
H00C H 0.359166 0.532070 0.548407 0.035 Uiso 1 1 calc GR . . . .
H00F H 0.445583 0.594003 0.566001 0.035 Uiso 1 1 calc GR . . . .
C00H C 0.5803(2) 0.88507(14) 0.58002(11) 0.0196(5) Uani 1 1 d . . . . .
H00H H 0.542176 0.907698 0.544529 0.023 Uiso 1 1 calc R . . . .
C00I C 0.53052(19) 0.69312(14) 0.41569(11) 0.0183(5) Uani 1 1 d . . . . .
C00J C -0.0521(2) 0.57922(15) 0.44227(13) 0.0282(6) Uani 1 1 d . . . . .
H3AA H -0.028748 0.588758 0.483892 0.034 Uiso 1 1 calc R . . . .
C00K C 0.2333(2) 0.87634(13) 0.42179(11) 0.0191(5) Uani 1 1 d . . . . .
C00L C 0.3323(2) 0.91168(14) 0.45783(11) 0.0228(5) Uani 1 1 d . . . . .
H00G H 0.348314 0.892002 0.498670 0.034 Uiso 1 1 calc GR . . . .
H00I H 0.322934 0.964866 0.459217 0.034 Uiso 1 1 calc GR . . . .
H00J H 0.388939 0.900776 0.438669 0.034 Uiso 1 1 calc GR . . . .
C00M C 0.6946(2) 0.82308(14) 0.68413(11) 0.0206(5) Uani 1 1 d . . . . .
H00M H 0.734517 0.801490 0.719613 0.025 Uiso 1 1 calc R . . . .
C00N C 0.3387(2) 0.70921(16) 0.70034(12) 0.0269(6) Uani 1 1 d . . . . .
H00K H 0.414678 0.711546 0.712151 0.032 Uiso 1 1 calc R . . . .
H00L H 0.311451 0.737160 0.730262 0.032 Uiso 1 1 calc R . . . .
C00O C 0.7780(2) 0.58841(14) 0.62765(11) 0.0212(5) Uani 1 1 d . . . . .
H00O H 0.850208 0.579293 0.624411 0.025 Uiso 1 1 calc R . . . .
C00P C 0.85588(19) 0.71493(14) 0.62678(11) 0.0202(5) Uani 1 1 d . . . . .
H00P H 0.833392 0.767272 0.625761 0.024 Uiso 1 1 calc R . . . .
C00Q C 0.5219(2) 0.61205(14) 0.30878(12) 0.0228(5) Uani 1 1 d . . . . .
H00Q H 0.518583 0.584836 0.273097 0.027 Uiso 1 1 calc R . . . .
C00R C 0.66121(18) 0.78059(14) 0.63258(11) 0.0166(5) Uani 1 1 d . . . . .
C00S C 0.5829(2) 0.95282(15) 0.30252(13) 0.0276(6) Uani 1 1 d . . . . .
H00N H 0.596031 0.927222 0.267477 0.041 Uiso 1 1 calc GR . . . .
H00R H 0.597234 1.005186 0.299569 0.041 Uiso 1 1 calc GR . . . .
H00S H 0.510879 0.946120 0.304062 0.041 Uiso 1 1 calc GR . . . .
C00T C 0.6695(2) 0.89648(14) 0.68326(11) 0.0211(5) Uani 1 1 d . . . . .
H00T H 0.690922 0.925443 0.718325 0.025 Uiso 1 1 calc R . . . .
C00U C 0.6125(2) 0.92789(13) 0.63066(12) 0.0199(5) Uani 1 1 d . . . . .
H00U H 0.595745 0.978543 0.629573 0.024 Uiso 1 1 calc R . . . .
C00V C 0.3103(2) 0.62141(14) 0.59051(11) 0.0200(5) Uani 1 1 d . . . . .
C00W C 0.7949(2) 0.81167(15) 0.31673(12) 0.0249(6) Uani 1 1 d . . . . .
H00V H 0.743630 0.807673 0.278731 0.037 Uiso 1 1 calc GR . . . .
H00W H 0.848766 0.774912 0.317933 0.037 Uiso 1 1 calc GR . . . .
H00X H 0.825456 0.860756 0.320181 0.037 Uiso 1 1 calc GR . . . .
C00X C 0.6523(2) 0.92162(13) 0.35917(12) 0.0200(5) Uani 1 1 d . . . . .
H00Y H 0.724320 0.933666 0.357080 0.024 Uiso 1 1 calc R . . . .
C00Y C 0.3049(2) 0.62981(16) 0.70085(12) 0.0287(6) Uani 1 1 d . . . . .
H00Z H 0.228946 0.626985 0.691978 0.034 Uiso 1 1 calc R . . . .
H H 0.332417 0.608067 0.740862 0.034 Uiso 1 1 calc R . . . .
C00Z C 0.6355(2) 0.95740(15) 0.41605(13) 0.0274(6) Uani 1 1 d . . . . .
H00 H 0.565367 0.947335 0.420043 0.041 Uiso 1 1 calc GR . . . .
HA H 0.645409 1.010460 0.413963 0.041 Uiso 1 1 calc GR . . . .
HB H 0.684761 0.937446 0.450782 0.041 Uiso 1 1 calc GR . . . .
C010 C 0.1224(2) 0.87064(15) 0.31539(12) 0.0265(6) Uani 1 1 d . . . . .
H01A H 0.111638 0.892640 0.274980 0.032 Uiso 1 1 calc R . . . .
H01B H 0.057536 0.874777 0.328942 0.032 Uiso 1 1 calc R . . . .
C011 C 0.1523(2) 0.79024(15) 0.31306(12) 0.0255(6) Uani 1 1 d . . . . .
H01C H 0.213067 0.786613 0.295408 0.031 Uiso 1 1 calc R . . . .
H01D H 0.095164 0.763452 0.286508 0.031 Uiso 1 1 calc R . . . .
C012 C 0.5032(2) 0.57781(14) 0.35946(13) 0.0236(6) Uani 1 1 d . . . . .
H012 H 0.487044 0.527067 0.358412 0.028 Uiso 1 1 calc R . . . .
C013 C 0.8161(2) 0.81604(16) 0.42852(12) 0.0268(6) Uani 1 1 d . . . . .
H01E H 0.840051 0.866774 0.428345 0.040 Uiso 1 1 calc GR . . . .
H01F H 0.875127 0.782754 0.435029 0.040 Uiso 1 1 calc GR . . . .
H01G H 0.779837 0.809720 0.460748 0.040 Uiso 1 1 calc GR . . . .
C014 C 0.7658(2) 0.54976(15) 0.68440(13) 0.0284(6) Uani 1 1 d . . . . .
H01H H 0.815835 0.569483 0.718906 0.043 Uiso 1 1 calc GR . . . .
H01I H 0.777575 0.497106 0.680901 0.043 Uiso 1 1 calc GR . . . .
H01J H 0.696111 0.557818 0.689919 0.043 Uiso 1 1 calc GR . . . .
C015 C 0.2081(2) 0.91110(14) 0.35873(12) 0.0226(5) Uani 1 1 d . . . . .
H01K H 0.187427 0.962768 0.361851 0.027 Uiso 1 1 calc R . . . .
H01L H 0.270737 0.910835 0.342608 0.027 Uiso 1 1 calc R . . . .
C016 C 0.3013(2) 0.74533(13) 0.63814(13) 0.0214(6) Uani 1 1 d . . . . .
C017 C 0.1774(2) 0.75320(13) 0.37529(12) 0.0206(6) Uani 1 1 d . . . . .
C018 C -0.1482(2) 0.60414(15) 0.41167(13) 0.0285(6) Uani 1 1 d . . . . .
H018 H -0.190635 0.630632 0.432292 0.034 Uiso 1 1 calc R . . . .
C019 C 0.3451(2) 0.58793(14) 0.65366(12) 0.0231(6) Uani 1 1 d . . . . .
H01M H 0.320877 0.536579 0.652602 0.028 Uiso 1 1 calc R . . . .
H01N H 0.421138 0.587274 0.665209 0.028 Uiso 1 1 calc R . . . .
C01A C 0.8901(2) 0.70045(17) 0.56910(12) 0.0292(6) Uani 1 1 d . . . . .
H01O H 0.919959 0.651256 0.570486 0.044 Uiso 1 1 calc GR . . . .
H01P H 0.941644 0.736876 0.564633 0.044 Uiso 1 1 calc GR . . . .
H01Q H 0.830731 0.703863 0.534998 0.044 Uiso 1 1 calc GR . . . .
C01B C -0.1816(2) 0.59016(16) 0.35123(13) 0.0291(6) Uani 1 1 d . . . . .
H4AA H -0.247183 0.607107 0.330196 0.035 Uiso 1 1 calc R . . . .
C01C C 0.1483(2) 0.89554(15) 0.45479(13) 0.0271(6) Uani 1 1 d . . . . .
H01R H 0.081104 0.882804 0.429433 0.041 Uiso 1 1 calc GR . . . .
H01S H 0.150455 0.948160 0.463555 0.041 Uiso 1 1 calc GR . . . .
H01T H 0.159555 0.867859 0.492338 0.041 Uiso 1 1 calc GR . . . .
C01D C 0.9434(2) 0.70571(18) 0.68178(12) 0.0306(6) Uani 1 1 d . . . . .
H01U H 0.917925 0.714314 0.717946 0.046 Uiso 1 1 calc GR . . . .
H01V H 0.997935 0.741040 0.680180 0.046 Uiso 1 1 calc GR . . . .
H01W H 0.970912 0.655829 0.682661 0.046 Uiso 1 1 calc GR . . . .
C01E C -0.0247(2) 0.52662(17) 0.35176(13) 0.0315(6) Uani 1 1 d . . . . .
H5AA H 0.017423 0.499774 0.331224 0.038 Uiso 1 1 calc R . . . .
C01F C 0.0958(2) 0.95423(16) 0.60295(15) 0.0342(7) Uani 1 1 d . . . . .
H8AA H 0.146212 0.970582 0.582750 0.041 Uiso 1 1 calc R . . . .
C01G C 0.7087(2) 0.55620(15) 0.57137(13) 0.0295(6) Uani 1 1 d . . . . .
H01X H 0.636761 0.560502 0.573846 0.044 Uiso 1 1 calc GR . . . .
H01Y H 0.725849 0.504412 0.567884 0.044 Uiso 1 1 calc GR . . . .
HC H 0.718947 0.582952 0.536172 0.044 Uiso 1 1 calc GR . . . .
C01H C 0.0093(2) 0.54071(16) 0.41228(13) 0.0280(6) Uani 1 1 d . . . . .
H6AA H 0.074923 0.523848 0.433222 0.034 Uiso 1 1 calc R . . . .
C01I C 0.3548(2) 0.82010(14) 0.64048(12) 0.0252(6) Uani 1 1 d . . . . .
H01Z H 0.429484 0.813087 0.650636 0.038 Uiso 1 1 calc GR . . . .
HD H 0.335009 0.850870 0.670968 0.038 Uiso 1 1 calc GR . . . .
HE H 0.334148 0.844061 0.601322 0.038 Uiso 1 1 calc GR . . . .
C01J C 0.1161(3) 0.95570(17) 0.66463(15) 0.0361(7) Uani 1 1 d . . . . .
H9AA H 0.180671 0.973091 0.686832 0.043 Uiso 1 1 calc R . . . .
C01K C 0.0021(3) 0.92898(16) 0.57054(14) 0.0343(7) Uani 1 1 d . . . . .
H0BA H -0.011525 0.927228 0.528061 0.041 Uiso 1 1 calc R . . . .
C01L C 0.0428(3) 0.93188(17) 0.69450(15) 0.0389(7) Uani 1 1 d . . . . .
H1BA H 0.057322 0.932160 0.737018 0.047 Uiso 1 1 calc R . . . .
C01M C -0.1199(2) 0.55150(17) 0.32102(13) 0.0334(7) Uani 1 1 d . . . . .
H7AA H -0.142997 0.542142 0.279360 0.040 Uiso 1 1 calc R . . . .
C01N C 0.2258(2) 0.67878(15) 0.36832(13) 0.0271(6) Uani 1 1 d . . . . .
H01 H 0.287314 0.685841 0.352626 0.041 Uiso 1 1 calc GR . . . .
HF H 0.176277 0.648323 0.340479 0.041 Uiso 1 1 calc GR . . . .
HG H 0.244745 0.654459 0.407395 0.041 Uiso 1 1 calc GR . . . .
C01O C 0.0766(2) 0.73798(16) 0.39512(14) 0.0278(6) Uani 1 1 d . . . . .
H0AA H 0.092683 0.718355 0.435975 0.042 Uiso 1 1 calc GR . . . .
HH H 0.035359 0.702240 0.367925 0.042 Uiso 1 1 calc GR . . . .
HI H 0.037748 0.783696 0.394057 0.042 Uiso 1 1 calc GR . . . .
C01P C 0.1961(2) 0.60213(15) 0.56357(13) 0.0273(6) Uani 1 1 d . . . . .
H1AA H 0.154486 0.616626 0.591638 0.041 Uiso 1 1 calc GR . . . .
HJ H 0.189500 0.549223 0.556382 0.041 Uiso 1 1 calc GR . . . .
HK H 0.172228 0.628357 0.525641 0.041 Uiso 1 1 calc GR . . . .
C01Q C -0.0719(3) 0.90622(16) 0.59992(16) 0.0369(7) Uani 1 1 d . . . . .
H2BA H -0.136685 0.889523 0.577554 0.044 Uiso 1 1 calc R . . . .
C01R C -0.0517(3) 0.90772(17) 0.66169(16) 0.0397(8) Uani 1 1 d . . . . .
H3BA H -0.102709 0.892162 0.681740 0.048 Uiso 1 1 calc R . . . .
C01S C 0.1853(2) 0.76053(16) 0.62624(15) 0.0298(6) Uani 1 1 d . . . . .
H2AA H 0.161173 0.780283 0.585716 0.045 Uiso 1 1 calc GR . . . .
HL H 0.171991 0.796184 0.655479 0.045 Uiso 1 1 calc GR . . . .
HM H 0.148822 0.714809 0.629926 0.045 Uiso 1 1 calc GR . . . .
Li1T Li 0.3899(3) 0.7837(2) 0.4004(2) 0.0224(9) Uani 1 1 d . . . . .
Li1U Li 0.4808(3) 0.7152(2) 0.6003(2) 0.0230(9) Uani 1 1 d . . . . .

loop_
_atom_site_aniso_label
_atom_site_aniso_U_11
_atom_site_aniso_U_22
_atom_site_aniso_U_33
_atom_site_aniso_U_23
_atom_site_aniso_U_13
_atom_site_aniso_U_12
Ag01 0.02320(12) 0.01616(12) 0.01267(11) -0.00001(6) 0.00393(8) 0.00053(7)
Ag02 0.01843(11) 0.01408(11) 0.01624(11) 0.00211(6) 0.00337(8) 0.00026(6)
O003 0.0195(9) 0.0163(8) 0.0245(9) 0.0011(7) 0.0084(7) 0.0033(7)
O004 0.0188(9) 0.0176(9) 0.0318(10) 0.0045(7) 0.0048(8) -0.0010(7)
N005 0.0160(10) 0.0142(10) 0.0166(10) 0.0009(8) 0.0031(8) 0.0004(8)
N006 0.0191(10) 0.0126(10) 0.0165(10) 0.0012(8) 0.0046(8) -0.0005(8)
N007 0.0182(10) 0.0168(10) 0.0165(10) -0.0001(8) 0.0011(8) 0.0005(8)
N008 0.0195(11) 0.0119(9) 0.0178(10) 0.0008(8) 0.0054(8) 0.0025(8)
C009 0.0193(12) 0.0204(12) 0.0159(12) 0.0001(10) 0.0050(10) -0.0031(10)
C00A 0.0150(11) 0.0135(11) 0.0201(12) 0.0005(10) 0.0041(9) 0.0003(10)
C00B 0.0206(13) 0.0223(13) 0.0172(12) -0.0001(10) 0.0055(10) 0.0028(10)
C00C 0.0202(13) 0.0180(12) 0.0133(11) 0.0024(9) 0.0033(9) 0.0022(10)
C00D 0.0190(12) 0.0159(12) 0.0221(12) 0.0019(10) 0.0063(10) 0.0021(10)
C00E 0.0239(13) 0.0170(12) 0.0234(13) 0.0043(10) 0.0087(11) 0.0023(10)
C00F 0.0205(12) 0.0174(12) 0.0118(11) 0.0003(9) 0.0039(9) 0.0013(10)
C00G 0.0331(15) 0.0143(12) 0.0206(13) -0.0009(10) 0.0020(11) 0.0011(11)
C00H 0.0215(13) 0.0186(12) 0.0182(12) 0.0027(10) 0.0038(10) 0.0003(10)
C00I 0.0200(12) 0.0180(12) 0.0175(12) -0.0010(10) 0.0055(10) 0.0014(10)
C00J 0.0367(16) 0.0224(13) 0.0240(14) 0.0014(11) 0.0042(12) -0.0053(12)
C00K 0.0244(13) 0.0144(12) 0.0191(12) 0.0019(9) 0.0060(10) 0.0021(10)
C00L 0.0335(15) 0.0150(12) 0.0203(13) -0.0017(10) 0.0070(11) -0.0024(11)
C00M 0.0214(13) 0.0226(13) 0.0163(12) 0.0017(10) 0.0010(10) -0.0005(10)
C00N 0.0343(15) 0.0299(15) 0.0195(13) -0.0005(11) 0.0123(12) -0.0015(12)
C00O 0.0226(13) 0.0178(12) 0.0223(13) -0.0022(10) 0.0035(10) 0.0056(10)
C00P 0.0178(12) 0.0235(13) 0.0198(12) 0.0004(10) 0.0056(10) -0.0001(10)
C00Q 0.0245(13) 0.0212(13) 0.0222(13) -0.0082(10) 0.0043(11) 0.0009(11)
C00R 0.0133(11) 0.0183(12) 0.0194(12) 0.0008(10) 0.0061(9) -0.0013(10)
C00S 0.0317(15) 0.0208(13) 0.0308(15) 0.0092(11) 0.0080(12) 0.0032(12)
C00T 0.0224(13) 0.0214(13) 0.0186(12) -0.0056(10) 0.0027(10) -0.0027(10)
C00U 0.0218(13) 0.0125(11) 0.0266(13) -0.0001(10) 0.0081(11) -0.0010(10)
C00V 0.0226(13) 0.0153(12) 0.0213(13) 0.0023(10) 0.0032(10) -0.0021(10)
C00W 0.0249(14) 0.0280(14) 0.0242(13) -0.0027(11) 0.0105(11) 0.0027(11)
C00X 0.0214(13) 0.0128(12) 0.0273(13) 0.0028(10) 0.0086(11) -0.0010(10)
C00Y 0.0363(16) 0.0291(15) 0.0229(14) 0.0061(11) 0.0115(12) -0.0022(12)
C00Z 0.0314(15) 0.0191(13) 0.0315(15) -0.0069(11) 0.0067(12) 0.0000(11)
C010 0.0285(14) 0.0271(14) 0.0221(13) 0.0072(11) 0.0022(11) 0.0035(12)
C011 0.0268(14) 0.0265(14) 0.0197(13) 0.0000(11) -0.0021(11) -0.0028(11)
C012 0.0258(14) 0.0119(12) 0.0327(15) -0.0022(10) 0.0060(11) 0.0006(10)
C013 0.0240(14) 0.0336(15) 0.0220(13) 0.0034(11) 0.0037(11) 0.0032(12)
C014 0.0367(16) 0.0197(13) 0.0289(14) 0.0051(11) 0.0075(12) 0.0071(12)
C015 0.0280(14) 0.0186(12) 0.0213(13) 0.0035(10) 0.0059(11) 0.0021(11)
C016 0.0258(14) 0.0197(13) 0.0220(14) 0.0013(10) 0.0118(11) 0.0002(10)
C017 0.0204(14) 0.0195(13) 0.0204(13) 0.0002(9) 0.0015(11) -0.0030(10)
C018 0.0320(15) 0.0194(13) 0.0377(16) 0.0003(11) 0.0151(13) 0.0023(12)
C019 0.0271(14) 0.0179(12) 0.0232(13) 0.0042(10) 0.0038(11) -0.0022(11)
C01A 0.0325(15) 0.0344(15) 0.0231(14) 0.0033(12) 0.0112(12) -0.0012(13)
C01B 0.0245(14) 0.0261(14) 0.0350(16) 0.0031(12) 0.0031(12) 0.0047(12)
C01C 0.0331(15) 0.0233(13) 0.0290(14) 0.0036(11) 0.0153(12) 0.0084(12)
C01D 0.0224(14) 0.0463(18) 0.0217(14) -0.0001(12) 0.0022(11) -0.0063(13)
C01E 0.0317(16) 0.0319(15) 0.0318(16) 0.0038(12) 0.0091(13) 0.0106(13)
C01F 0.0393(17) 0.0240(14) 0.0442(18) -0.0047(13) 0.0197(14) -0.0031(13)
C01G 0.0364(16) 0.0213(13) 0.0286(15) -0.0064(11) 0.0030(12) 0.0003(12)
C01H 0.0246(14) 0.0273(14) 0.0304(15) 0.0076(11) 0.0026(12) 0.0010(12)
C01I 0.0336(15) 0.0184(13) 0.0267(14) -0.0069(10) 0.0130(12) -0.0054(11)
C01J 0.0400(18) 0.0293(15) 0.0410(18) -0.0116(13) 0.0132(14) -0.0068(13)
C01K 0.0449(18) 0.0233(14) 0.0352(16) 0.0010(12) 0.0100(14) 0.0061(13)
C01L 0.052(2) 0.0308(16) 0.0394(17) -0.0087(13) 0.0214(16) -0.0092(15)
C01M 0.0372(17) 0.0371(17) 0.0234(14) 0.0015(12) 0.0018(12) 0.0087(14)
C01N 0.0278(14) 0.0191(13) 0.0300(15) -0.0063(11) -0.0026(12) -0.0019(11)
C01O 0.0210(14) 0.0284(14) 0.0322(15) 0.0043(12) 0.0025(12) -0.0050(11)
C01P 0.0258(14) 0.0195(13) 0.0319(15) 0.0033(11) -0.0028(12) -0.0069(11)
C01Q 0.0324(16) 0.0246(15) 0.053(2) -0.0042(14) 0.0085(14) 0.0025(13)
C01R 0.0413(19) 0.0276(16) 0.058(2) -0.0051(14) 0.0272(16) -0.0067(14)
C01S 0.0318(17) 0.0242(14) 0.0382(17) 0.0014(12) 0.0180(14) 0.0028(12)
Li1T 0.020(2) 0.021(2) 0.028(2) 0.0022(18) 0.0075(18) -0.0006(18)
Li1U 0.020(2) 0.024(2) 0.027(2) 0.0032(18) 0.0087(18) -0.0027(18)

loop_
_atom_type_symbol
_atom_type_description
_atom_type_scat_dispersion_real
_atom_type_scat_dispersion_imag
_atom_type_scat_source
C C 0.0181 0.0091 'International Tables Vol C Tables 4.2.6.8 and 6.1.1.4'
H H 0.0000 0.0000 'International Tables Vol C Tables 4.2.6.8 and 6.1.1.4'
Ag Ag 0.1306 4.2820 'International Tables Vol C Tables 4.2.6.8 and 6.1.1.4'
Li Li 0.0008 0.0003 'International Tables Vol C Tables 4.2.6.8 and 6.1.1.4'
N N 0.0311 0.0180 'International Tables Vol C Tables 4.2.6.8 and 6.1.1.4'
O O 0.0492 0.0322 'International Tables Vol C Tables 4.2.6.8 and 6.1.1.4'

loop_
_exptl_crystal_face_index_h
_exptl_crystal_face_index_k
_exptl_crystal_face_index_l
_exptl_crystal_face_perp_dist
6 8 -2 0.1250
9 -2 -4 0.1134
-3 -11 1 0.1039
-9 0 4 0.0613
0 12 -3 0.1574
3 0 -15 0.1195
0 -12 1 0.1212
-3 1 15 0.1034
-5 9 6 0.1620
2 11 -3 0.1543
7 2 -10 0.1308
7 -1 -10 0.1303
-1 -12 1 0.1148
-7 -1 10 0.0960
-4 5 -9 0.1293
-2 11 -2 0.1663
2 10 6 0.1684
4 2 11 0.1241
4 -4 10 0.1098
0 -11 -3 0.1176
-4 -1 -11 0.1408

loop_
_geom_angle_atom_site_label_1
_geom_angle_atom_site_label_2
_geom_angle_atom_site_label_3
_geom_angle
_geom_angle_site_symmetry_1
_geom_angle_site_symmetry_3
_geom_angle_publ_flag
C009 Ag01 C00I 174.73(9) . . ?
C009 Ag01 Li1T 125.44(11) . . ?
C009 Ag01 Li1U 57.80(11) . . ?
C00I Ag01 Li1T 57.17(11) . . ?
C00I Ag01 Li1U 126.78(12) . . ?
Li1U Ag01 Li1T 108.42(12) . . ?
N005 Ag02 N006 179.66(8) . . ?
N005 Ag02 Li1T 39.98(10) . . ?
N005 Ag02 Li1U 139.46(10) . . ?
N006 Ag02 Li1T 140.21(10) . . ?
N006 Ag02 Li1U 40.62(10) . . ?
Li1U Ag02 Li1T 101.08(12) . . ?
C00F O003 Li1T 108.9(2) . . ?
C00C O004 Li1U 107.0(2) . . ?
C00K N005 Ag02 111.17(15) . . ?
C00K N005 Li1T 109.2(2) . . ?
C017 N005 Ag02 112.72(15) . . ?
C017 N005 C00K 116.52(19) . . ?
C017 N005 Li1T 109.5(2) . . ?
Li1T N005 Ag02 95.71(16) . . ?
C00V N006 Ag02 111.90(15) . . ?
C00V N006 Li1U 110.0(2) . . ?
C016 N006 Ag02 113.44(15) . . ?
C016 N006 C00V 116.75(19) . . ?
C016 N006 Li1U 108.5(2) . . ?
Li1U N006 Ag02 93.82(15) . . ?
C00C N007 C00O 120.4(2) . . ?
C00C N007 C00P 122.1(2) . . ?
C00P N007 C00O 117.4(2) . . ?
C00D N008 C00X 117.3(2) . . ?
C00F N008 C00D 122.2(2) . . ?
C00F N008 C00X 120.0(2) . . ?
Ag01 C009 Li1U 76.39(13) . . ?
C00H C009 Ag01 120.67(18) . . ?
C00H C009 C00R 115.0(2) . . ?
C00H C009 Li1U 122.1(2) . . ?
C00R C009 Ag01 124.01(19) . . ?
C00R C009 Li1U 80.07(18) . . ?
C00B C00A C00F 119.5(2) . . ?
C00B C00A C00I 123.2(2) . . ?
C00B C00A Li1T 127.6(2) . . ?
C00F C00A Li1T 71.07(16) . . ?
C00I C00A C00F 116.9(2) . . ?
C00I C00A Li1T 65.86(17) . . ?
C00A C00B H00B 120.3 . . ?
C00Q C00B C00A 119.4(2) . . ?
C00Q C00B H00B 120.3 . . ?
O004 C00C N007 122.0(2) . . ?
O004 C00C C00R 117.1(2) . . ?
O004 C00C Li1U 45.18(15) . . ?
N007 C00C C00R 120.8(2) . . ?
N007 C00C Li1U 153.9(2) . . ?
C00R C00C Li1U 75.89(16) . . ?
N008 C00D H00D 107.4 . . ?
N008 C00D C00W 111.8(2) . . ?
N008 C00D C013 111.3(2) . . ?
C00W C00D H00D 107.4 . . ?
C013 C00D H00D 107.4 . . ?
C013 C00D C00W 111.3(2) . . ?
C00I C00E H00E 118.6 . . ?
C012 C00E H00E 118.6 . . ?
C012 C00E C00I 122.7(2) . . ?
O003 C00F N008 122.2(2) . . ?
O003 C00F C00A 116.8(2) . . ?
O003 C00F Li1T 44.21(15) . . ?
N008 C00F C00A 121.0(2) . . ?
N008 C00F Li1T 156.7(2) . . ?
C00A C00F Li1T 75.94(16) . . ?
H00A C00G H00C 109.5 . . ?
H00A C00G H00F 109.5 . . ?
H00C C00G H00F 109.5 . . ?
C00V C00G H00A 109.5 . . ?
C00V C00G H00C 109.5 . . ?
C00V C00G H00F 109.5 . . ?
C009 C00H H00H 118.4 . . ?
C00U C00H C009 123.2(2) . . ?
C00U C00H H00H 118.4 . . ?
Ag01 C00I Li1T 76.87(13) . . ?
C00A C00I Ag01 121.74(18) . . ?
C00A C00I Li1T 82.74(18) . . ?
C00E C00I Ag01 122.39(18) . . ?
C00E C00I C00A 115.1(2) . . ?
C00E C00I Li1T 120.2(2) . . ?
C018 C00J H3AA 119.9 . . ?
C01H C00J H3AA 119.9 . . ?
C01H C00J C018 120.1(3) . . ?
N005 C00K C00L 106.8(2) . . ?
N005 C00K C015 110.6(2) . . ?
N005 C00K C01C 115.0(2) . . ?
C00L C00K C015 107.9(2) . . ?
C00L C00K C01C 106.4(2) . . ?
C01C C00K C015 109.9(2) . . ?
C00K C00L H00G 109.5 . . ?
C00K C00L H00I 109.5 . . ?
C00K C00L H00J 109.5 . . ?
H00G C00L H00I 109.5 . . ?
H00G C00L H00J 109.5 . . ?
H00I C00L H00J 109.5 . . ?
C00R C00M H00M 120.1 . . ?
C00T C00M H00M 120.1 . . ?
C00T C00M C00R 119.8(2) . . ?
H00K C00N H00L 107.9 . . ?
C00Y C00N H00K 109.1 . . ?
C00Y C00N H00L 109.1 . . ?
C00Y C00N C016 112.3(2) . . ?
C016 C00N H00K 109.1 . . ?
C016 C00N H00L 109.1 . . ?
N007 C00O H00O 106.4 . . ?
N007 C00O C014 112.3(2) . . ?
N007 C00O C01G 112.3(2) . . ?
C014 C00O H00O 106.4 . . ?
C014 C00O C01G 112.5(2) . . ?
C01G C00O H00O 106.4 . . ?
N007 C00P H00P 107.2 . . ?
N007 C00P C01A 111.9(2) . . ?
N007 C00P C01D 111.1(2) . . ?
C01A C00P H00P 107.2 . . ?
C01A C00P C01D 112.0(2) . . ?
C01D C00P H00P 107.2 . . ?
C00B C00Q H00Q 120.2 . . ?
C00B C00Q C012 119.5(2) . . ?
C012 C00Q H00Q 120.2 . . ?
C009 C00R C00C 116.1(2) . . ?
C009 C00R Li1U 68.09(17) . . ?
C00C C00R Li1U 70.55(16) . . ?
C00M C00R C009 122.6(2) . . ?
C00M C00R C00C 120.8(2) . . ?
C00M C00R Li1U 125.6(2) . . ?
H00N C00S H00R 109.5 . . ?
H00N C00S H00S 109.5 . . ?
H00R C00S H00S 109.5 . . ?
C00X C00S H00N 109.5 . . ?
C00X C00S H00R 109.5 . . ?
C00X C00S H00S 109.5 . . ?
C00M C00T H00T 120.2 . . ?
C00M C00T C00U 119.6(2) . . ?
C00U C00T H00T 120.2 . . ?
C00H C00U C00T 119.8(2) . . ?
C00H C00U H00U 120.1 . . ?
C00T C00U H00U 120.1 . . ?
N006 C00V C00G 107.0(2) . . ?
N006 C00V C019 110.5(2) . . ?
N006 C00V C01P 114.8(2) . . ?
C00G C00V C019 108.1(2) . . ?
C00G C00V C01P 106.2(2) . . ?
C019 C00V C01P 110.0(2) . . ?
C00D C00W H00V 109.5 . . ?
C00D C00W H00W 109.5 . . ?
C00D C00W H00X 109.5 . . ?
H00V C00W H00W 109.5 . . ?
H00V C00W H00X 109.5 . . ?
H00W C00W H00X 109.5 . . ?
N008 C00X C00S 111.6(2) . . ?
N008 C00X H00Y 106.3 . . ?
N008 C00X C00Z 112.7(2) . . ?
C00S C00X H00Y 106.3 . . ?
C00Z C00X C00S 113.0(2) . . ?
C00Z C00X H00Y 106.3 . . ?
C00N C00Y H00Z 110.0 . . ?
C00N C00Y H 110.0 . . ?
C00N C00Y C019 108.6(2) . . ?
H00Z C00Y H 108.4 . . ?
C019 C00Y H00Z 110.0 . . ?
C019 C00Y H 110.0 . . ?
C00X C00Z H00 109.5 . . ?
C00X C00Z HA 109.5 . . ?
C00X C00Z HB 109.5 . . ?
H00 C00Z HA 109.5 . . ?
H00 C00Z HB 109.5 . . ?
HA C00Z HB 109.5 . . ?
H01A C010 H01B 108.3 . . ?
C011 C010 H01A 109.9 . . ?
C011 C010 H01B 109.9 . . ?
C015 C010 H01A 109.9 . . ?
C015 C010 H01B 109.9 . . ?
C015 C010 C011 109.0(2) . . ?
C010 C011 H01C 109.0 . . ?
C010 C011 H01D 109.0 . . ?
C010 C011 C017 113.0(2) . . ?
H01C C011 H01D 107.8 . . ?
C017 C011 H01C 109.0 . . ?
C017 C011 H01D 109.0 . . ?
C00E C012 C00Q 120.0(2) . . ?
C00E C012 H012 120.0 . . ?
C00Q C012 H012 120.0 . . ?
C00D C013 H01E 109.5 . . ?
C00D C013 H01F 109.5 . . ?
C00D C013 H01G 109.5 . . ?
H01E C013 H01F 109.5 . . ?
H01E C013 H01G 109.5 . . ?
H01F C013 H01G 109.5 . . ?
C00O C014 H01H 109.5 . . ?
C00O C014 H01I 109.5 . . ?
C00O C014 H01J 109.5 . . ?
H01H C014 H01I 109.5 . . ?
H01H C014 H01J 109.5 . . ?
H01I C014 H01J 109.5 . . ?
C00K C015 H01K 109.1 . . ?
C00K C015 H01L 109.1 . . ?
C010 C015 C00K 112.4(2) . . ?
C010 C015 H01K 109.1 . . ?
C010 C015 H01L 109.1 . . ?
H01K C015 H01L 107.9 . . ?
N006 C016 C00N 110.0(2) . . ?
N006 C016 C01I 107.3(2) . . ?
N006 C016 C01S 115.3(2) . . ?
C01I C016 C00N 107.3(2) . . ?
C01I C016 C01S 106.8(2) . . ?
C01S C016 C00N 109.9(2) . . ?
N005 C017 C011 110.4(2) . . ?
N005 C017 C01N 107.3(2) . . ?
N005 C017 C01O 115.1(2) . . ?
C01N C017 C011 107.4(2) . . ?
C01N C017 C01O 106.9(2) . . ?
C01O C017 C011 109.4(2) . . ?
C00J C018 H018 120.2 . . ?
C01B C018 C00J 119.6(3) . . ?
C01B C018 H018 120.2 . . ?
C00V C019 H01M 109.0 . . ?
C00V C019 H01N 109.0 . . ?
C00Y C019 C00V 113.0(2) . . ?
C00Y C019 H01M 109.0 . . ?
C00Y C019 H01N 109.0 . . ?
H01M C019 H01N 107.8 . . ?
C00P C01A H01O 109.5 . . ?
C00P C01A H01P 109.5 . . ?
C00P C01A H01Q 109.5 . . ?
H01O C01A H01P 109.5 . . ?
H01O C01A H01Q 109.5 . . ?
H01P C01A H01Q 109.5 . . ?
C018 C01B H4AA 119.8 . . ?
C018 C01B C01M 120.3(3) . . ?
C01M C01B H4AA 119.8 . . ?
C00K C01C H01R 109.5 . . ?
C00K C01C H01S 109.5 . . ?
C00K C01C H01T 109.5 . . ?
H01R C01C H01S 109.5 . . ?
H01R C01C H01T 109.5 . . ?
H01S C01C H01T 109.5 . . ?
C00P C01D H01U 109.5 . . ?
C00P C01D H01V 109.5 . . ?
C00P C01D H01W 109.5 . . ?
H01U C01D H01V 109.5 . . ?
H01U C01D H01W 109.5 . . ?
H01V C01D H01W 109.5 . . ?
C01H C01E H5AA 119.9 . . ?
C01H C01E C01M 120.2(3) . . ?
C01M C01E H5AA 119.9 . . ?
C01J C01F H8AA 120.0 . . ?
C01J C01F C01K 120.0(3) . . ?
C01K C01F H8AA 120.0 . . ?
C00O C01G H01X 109.5 . . ?
C00O C01G H01Y 109.5 . . ?
C00O C01G HC 109.5 . . ?
H01X C01G H01Y 109.5 . . ?
H01X C01G HC 109.5 . . ?
H01Y C01G HC 109.5 . . ?
C00J C01H C01E 120.0(3) . . ?
C00J C01H H6AA 120.0 . . ?
C01E C01H H6AA 120.0 . . ?
C016 C01I H01Z 109.5 . . ?
C016 C01I HD 109.5 . . ?
C016 C01I HE 109.5 . . ?
H01Z C01I HD 109.5 . . ?
H01Z C01I HE 109.5 . . ?
HD C01I HE 109.5 . . ?
C01F C01J H9AA 119.8 . . ?
C01F C01J C01L 120.4(3) . . ?
C01L C01J H9AA 119.8 . . ?
C01F C01K H0BA 120.0 . . ?
C01F C01K C01Q 120.0(3) . . ?
C01Q C01K H0BA 120.0 . . ?
C01J C01L H1BA 120.3 . . ?
C01R C01L C01J 119.4(3) . . ?
C01R C01L H1BA 120.3 . . ?
C01B C01M H7AA 120.1 . . ?
C01E C01M C01B 119.8(3) . . ?
C01E C01M H7AA 120.1 . . ?
C017 C01N H01 109.5 . . ?
C017 C01N HF 109.5 . . ?
C017 C01N HG 109.5 . . ?
H01 C01N HF 109.5 . . ?
H01 C01N HG 109.5 . . ?
HF C01N HG 109.5 . . ?
C017 C01O H0AA 109.5 . . ?
C017 C01O HH 109.5 . . ?
C017 C01O HI 109.5 . . ?
H0AA C01O HH 109.5 . . ?
H0AA C01O HI 109.5 . . ?
HH C01O HI 109.5 . . ?
C00V C01P H1AA 109.5 . . ?
C00V C01P HJ 109.5 . . ?
C00V C01P HK 109.5 . . ?
H1AA C01P HJ 109.5 . . ?
H1AA C01P HK 109.5 . . ?
HJ C01P HK 109.5 . . ?
C01K C01Q H2BA 119.9 . . ?
C01R C01Q C01K 120.1(3) . . ?
C01R C01Q H2BA 119.9 . . ?
C01L C01R H3BA 119.9 . . ?
C01Q C01R C01L 120.1(3) . . ?
C01Q C01R H3BA 119.9 . . ?
C016 C01S H2AA 109.5 . . ?
C016 C01S HL 109.5 . . ?
C016 C01S HM 109.5 . . ?
H2AA C01S HL 109.5 . . ?
H2AA C01S HM 109.5 . . ?
HL C01S HM 109.5 . . ?
Ag01 Li1T Ag02 74.79(11) . . ?
O003 Li1T Ag01 90.29(17) . . ?
O003 Li1T Ag02 150.6(2) . . ?
O003 Li1T N005 135.0(3) . . ?
O003 Li1T C00A 58.66(13) . . ?
O003 Li1T C00F 26.90(10) . . ?
O003 Li1T C00I 85.26(17) . . ?
N005 Li1T Ag01 117.8(2) . . ?
N005 Li1T Ag02 44.31(11) . . ?
N005 Li1T C00A 161.9(2) . . ?
N005 Li1T C00F 161.9(2) . . ?
N005 Li1T C00I 139.6(2) . . ?
C00A Li1T Ag01 67.77(11) . . ?
C00A Li1T Ag02 132.43(17) . . ?
C00F Li1T Ag01 73.17(12) . . ?
C00F Li1T Ag02 147.63(18) . . ?
C00F Li1T C00A 32.99(9) . . ?
C00I Li1T Ag01 45.95(10) . . ?
C00I Li1T Ag02 101.03(15) . . ?
C00I Li1T C00A 31.41(9) . . ?
C00I Li1T C00F 58.42(12) . . ?
Ag01 Li1U Ag02 75.71(11) . . ?
O004 Li1U Ag01 92.77(17) . . ?
O004 Li1U Ag02 154.6(2) . . ?
O004 Li1U N006 134.1(3) . . ?
O004 Li1U C009 86.43(18) . . ?
O004 Li1U C00C 27.79(10) . . ?
O004 Li1U C00R 59.86(14) . . ?
N006 Li1U Ag01 120.1(2) . . ?
N006 Li1U Ag02 45.56(11) . . ?
N006 Li1U C009 139.3(2) . . ?
N006 Li1U C00C 161.4(2) . . ?
N006 Li1U C00R 157.6(2) . . ?
C009 Li1U Ag01 45.82(9) . . ?
C009 Li1U Ag02 100.49(16) . . ?
C009 Li1U C00C 58.70(12) . . ?
C009 Li1U C00R 31.84(9) . . ?
C00C Li1U Ag01 74.68(12) . . ?
C00C Li1U Ag02 150.34(18) . . ?
C00C Li1U C00R 33.56(9) . . ?
C00R Li1U Ag01 69.20(11) . . ?
C00R Li1U Ag02 132.05(17) . . ?

loop_
_geom_bond_atom_site_label_1
_geom_bond_atom_site_label_2
_geom_bond_distance
_geom_bond_site_symmetry_2
_geom_bond_publ_flag
Ag01 C009 2.108(2) . ?
Ag01 C00I 2.111(2) . ?
Ag01 Li1T 2.860(4) . ?
Ag01 Li1U 2.857(4) . ?
Ag02 N005 2.127(2) . ?
Ag02 N006 2.129(2) . ?
Ag02 Li1T 3.030(4) . ?
Ag02 Li1U 2.975(5) . ?
O003 C00F 1.251(3) . ?
O003 Li1T 1.928(5) . ?
O004 C00C 1.252(3) . ?
O004 Li1U 1.905(5) . ?
N005 C00K 1.488(3) . ?
N005 C017 1.482(3) . ?
N005 Li1T 1.957(5) . ?
N006 C00V 1.485(3) . ?
N006 C016 1.482(3) . ?
N006 Li1U 1.941(5) . ?
N007 C00C 1.339(3) . ?
N007 C00O 1.490(3) . ?
N007 C00P 1.478(3) . ?
N008 C00D 1.480(3) . ?
N008 C00F 1.337(3) . ?
N008 C00X 1.490(3) . ?
C009 C00H 1.407(4) . ?
C009 C00R 1.414(4) . ?
C009 Li1U 2.487(5) . ?
C00A C00B 1.392(3) . ?
C00A C00F 1.506(3) . ?
C00A C00I 1.409(3) . ?
C00A Li1T 2.682(5) . ?
C00B H00B 0.9500 . ?
C00B C00Q 1.386(4) . ?
C00C C00R 1.505(3) . ?
C00C Li1U 2.567(5) . ?
C00D H00D 1.0000 . ?
C00D C00W 1.524(3) . ?
C00D C013 1.523(4) . ?
C00E H00E 0.9500 . ?
C00E C00I 1.405(4) . ?
C00E C012 1.387(4) . ?
C00F Li1T 2.616(5) . ?
C00G H00A 0.9800 . ?
C00G H00C 0.9800 . ?
C00G H00F 0.9800 . ?
C00G C00V 1.532(4) . ?
C00H H00H 0.9500 . ?
C00H C00U 1.384(4) . ?
C00I Li1T 2.468(5) . ?
C00J H3AA 0.9500 . ?
C00J C018 1.392(4) . ?
C00J C01H 1.379(4) . ?
C00K C00L 1.532(4) . ?
C00K C015 1.544(3) . ?
C00K C01C 1.544(4) . ?
C00L H00G 0.9800 . ?
C00L H00I 0.9800 . ?
C00L H00J 0.9800 . ?
C00M H00M 0.9500 . ?
C00M C00R 1.399(4) . ?
C00M C00T 1.380(4) . ?
C00N H00K 0.9900 . ?
C00N H00L 0.9900 . ?
C00N C00Y 1.519(4) . ?
C00N C016 1.547(4) . ?
C00O H00O 1.0000 . ?
C00O C014 1.522(4) . ?
C00O C01G 1.523(4) . ?
C00P H00P 1.0000 . ?
C00P C01A 1.520(4) . ?
C00P C01D 1.520(4) . ?
C00Q H00Q 0.9500 . ?
C00Q C012 1.392(4) . ?
C00R Li1U 2.641(5) . ?
C00S H00N 0.9800 . ?
C00S H00R 0.9800 . ?
C00S H00S 0.9800 . ?
C00S C00X 1.523(4) . ?
C00T H00T 0.9500 . ?
C00T C00U 1.394(4) . ?
C00U H00U 0.9500 . ?
C00V C019 1.542(3) . ?
C00V C01P 1.550(4) . ?
C00W H00V 0.9800 . ?
C00W H00W 0.9800 . ?
C00W H00X 0.9800 . ?
C00X H00Y 1.0000 . ?
C00X C00Z 1.522(4) . ?
C00Y H00Z 0.9900 . ?
C00Y H 0.9900 . ?
C00Y C019 1.521(4) . ?
C00Z H00 0.9800 . ?
C00Z HA 0.9800 . ?
C00Z HB 0.9800 . ?
C010 H01A 0.9900 . ?
C010 H01B 0.9900 . ?
C010 C011 1.525(4) . ?
C010 C015 1.524(4) . ?
C011 H01C 0.9900 . ?
C011 H01D 0.9900 . ?
C011 C017 1.545(4) . ?
C012 H012 0.9500 . ?
C013 H01E 0.9800 . ?
C013 H01F 0.9800 . ?
C013 H01G 0.9800 . ?
C014 H01H 0.9800 . ?
C014 H01I 0.9800 . ?
C014 H01J 0.9800 . ?
C015 H01K 0.9900 . ?
C015 H01L 0.9900 . ?
C016 C01I 1.536(4) . ?
C016 C01S 1.537(4) . ?
C017 C01N 1.528(4) . ?
C017 C01O 1.544(4) . ?
C018 H018 0.9500 . ?
C018 C01B 1.379(4) . ?
C019 H01M 0.9900 . ?
C019 H01N 0.9900 . ?
C01A H01O 0.9800 . ?
C01A H01P 0.9800 . ?
C01A H01Q 0.9800 . ?
C01B H4AA 0.9500 . ?
C01B C01M 1.386(4) . ?
C01C H01R 0.9800 . ?
C01C H01S 0.9800 . ?
C01C H01T 0.9800 . ?
C01D H01U 0.9800 . ?
C01D H01V 0.9800 . ?
C01D H01W 0.9800 . ?
C01E H5AA 0.9500 . ?
C01E C01H 1.382(4) . ?
C01E C01M 1.382(4) . ?
C01F H8AA 0.9500 . ?
C01F C01J 1.379(5) . ?
C01F C01K 1.380(5) . ?
C01G H01X 0.9800 . ?
C01G H01Y 0.9800 . ?
C01G HC 0.9800 . ?
C01H H6AA 0.9500 . ?
C01I H01Z 0.9800 . ?
C01I HD 0.9800 . ?
C01I HE 0.9800 . ?
C01J H9AA 0.9500 . ?
C01J C01L 1.389(5) . ?
C01K H0BA 0.9500 . ?
C01K C01Q 1.383(5) . ?
C01L H1BA 0.9500 . ?
C01L C01R 1.386(5) . ?
C01M H7AA 0.9500 . ?
C01N H01 0.9800 . ?
C01N HF 0.9800 . ?
C01N HG 0.9800 . ?
C01O H0AA 0.9800 . ?
C01O HH 0.9800 . ?
C01O HI 0.9800 . ?
C01P H1AA 0.9800 . ?
C01P HJ 0.9800 . ?
C01P HK 0.9800 . ?
C01Q H2BA 0.9500 . ?
C01Q C01R 1.381(5) . ?
C01R H3BA 0.9500 . ?
C01S H2AA 0.9800 . ?
C01S HL 0.9800 . ?
C01S HM 0.9800 . ?

loop_
_exptl_oxdiff_crystal_face_indexfrac_h
_exptl_oxdiff_crystal_face_indexfrac_k
_exptl_oxdiff_crystal_face_indexfrac_l
_exptl_oxdiff_crystal_face_x
_exptl_oxdiff_crystal_face_y
_exptl_oxdiff_crystal_face_z
6.4165 7.9801 -2.4848 0.7132 -0.3385 0.6139
8.5276 -2.2282 -3.7843 0.8704 -0.4148 -0.2652
-2.7578 -11.2247 0.7751 -0.3535 0.1667 -0.9204
-8.6835 0.1077 3.7723 -0.8993 0.4283 0.0880
-0.0196 11.5572 -3.1475 0.1786 0.1908 0.9652
2.5232 -0.0270 -14.8663 0.6868 0.7246 -0.0577
0.3671 -11.7820 1.1624 -0.0875 -0.0948 -0.9916
-2.5494 0.6724 14.8387 -0.6836 -0.7212 0.1121
-4.6817 9.2527 6.4095 -0.5539 -0.0427 0.8315
1.7380 11.4890 -2.6612 0.3217 0.0271 0.9465
7.2894 2.2039 -10.2933 0.9916 0.0789 0.1023
7.3906 -1.3164 -10.3692 0.9778 0.0773 -0.1949
-0.5121 -11.8047 0.9431 -0.1603 -0.0143 -0.9870
-7.3904 -1.1344 10.4151 -0.9968 -0.0792 -0.0112
-4.3060 5.2876 -9.0903 -0.0697 0.8861 0.4583
-1.6364 11.4842 -1.5927 -0.0158 0.2180 0.9758
1.9108 9.9362 6.4477 0.0447 -0.5471 0.8359
4.3303 2.0568 10.5911 0.0784 -0.9835 0.1631
4.4863 -3.5169 9.8625 0.0748 -0.9481 -0.3089
-0.4289 -11.4872 -3.2666 -0.0204 0.2388 -0.9709
-4.3928 -1.4910 -10.6269 -0.0788 0.9902 -0.1151
